data_4003063
loop_
_publ_author_name
'Liu, Huiyu'
'Gutmann, Matthias J.'
'Stokes, Harold T.'
'Campbell, Branton J.'
'Evans, Ivana Radosavljevic'
'Evans, John S. O.'

_publ_section_title
;
 Supercolossal Uniaxial Negative Thermal Expansion in Chloranilic Acid
 Pyrazine, CA-Pyz
;
_journal_issue 12
_journal_name_full 'Chemistry of Materials'
_journal_page_first 4514
_journal_paper_doi 10.1021/acs.chemmater.9b01135
_journal_volume 31
_journal_year 2019
_chemical_formula_moiety 'C10 H6 Cl2 N2 O4'
_chemical_formula_sum 'C10 H6 Cl2 N2 O4'
_chemical_formula_weight 289.07
_space_group_IT_number 2
_space_group_name_Hall '-P 1'
_space_group_name_H-M_alt 'P -1'
_symmetry_cell_setting triclinic
_symmetry_space_group_name_Hall '-P 1'
_symmetry_space_group_name_H-M 'P -1'
_atom_sites_solution_hydrogens difmap
_atom_sites_solution_primary direct
_cell_angle_alpha 81.785(7)
_cell_angle_beta 81.137(8)
_cell_angle_gamma 77.490(8)
_cell_formula_units_Z 1
_cell_length_a 4.8906(5)
_cell_length_b 5.7517(5)
_cell_length_c 10.8475(9)
_cell_measurement_reflns_used 1976
_cell_measurement_temperature 230
_cell_measurement_theta_max 30.6960
_cell_measurement_theta_min 3.6330
_cell_volume 292.43(5)
_computing_cell_refinement 'USER DEFINED CELL REFINEMENT'
_computing_data_collection 'USER DEFINED DATA COLLECTION'
_computing_data_reduction 'USER DEFINED DATA REDUCTION'
_computing_molecular_graphics 'CAMERON (Watkin et al., 1996)'
_computing_publication_material 'CRYSTALS (Betteridge et al., 2003)'
_computing_structure_refinement 'CRYSTALS (Betteridge et al., 2003)'
_computing_structure_solution 'SIR92 (Altomare et al., 1994)'
_diffrn_ambient_temperature 230
_diffrn_measured_fraction_theta_full 0.996
_diffrn_measured_fraction_theta_max 0.939
_diffrn_measurement_device Serial
_diffrn_measurement_device_type Unknown
_diffrn_measurement_method \w/2\q
_diffrn_radiation_monochromator graphite
_diffrn_radiation_type 'Mo K\a'
_diffrn_radiation_wavelength 0.71073
_diffrn_reflns_av_R_equivalents 0.052
_diffrn_reflns_limit_h_max 7
_diffrn_reflns_limit_h_min -7
_diffrn_reflns_limit_k_max 8
_diffrn_reflns_limit_k_min -8
_diffrn_reflns_limit_l_max 16
_diffrn_reflns_limit_l_min -16
_diffrn_reflns_number 6783
_diffrn_reflns_theta_full 29.458
_diffrn_reflns_theta_max 33.475
_diffrn_reflns_theta_min 1.912
_diffrn_standards_number 0
_exptl_absorpt_coefficient_mu 0.562
_exptl_absorpt_correction_type none
_exptl_crystal_density_diffrn 1.641
_exptl_crystal_density_method 'not measured'
_exptl_crystal_F_000 146
_refine_diff_density_max 0.88
_refine_diff_density_min -0.94
_refine_ls_extinction_method None
_refine_ls_goodness_of_fit_ref 0.9998
_refine_ls_hydrogen_treatment mixed
_refine_ls_matrix_type full
_refine_ls_number_parameters 95
_refine_ls_number_reflns 3094
_refine_ls_number_restraints 0
_refine_ls_R_factor_all 0.1333
_refine_ls_R_factor_gt 0.0645
_refine_ls_shift/su_max 0.0001970
_refine_ls_shift/su_mean 0.0000241
_refine_ls_structure_factor_coef Fsqd
_refine_ls_weighting_details
;
 Method, part 1, Chebychev polynomial, (Watkin, 1994, Prince, 1982) 
 [weight] = 1.0/[A~0~*T~0~(x)+A~1~*T~1~(x) ... +A~n-1~]*T~n-1~(x)] 
 where A~i~ are the Chebychev coefficients listed below and x= Fcalc/Fmax 
 Method = Robust Weighting (Prince, 1982) 
 W = [weight] * [1-(deltaF/6*sigmaF)^2^]^2^ 
 A~i~ are: 
 0.737E+04 -0.441E+04 0.590E+04 
;
_refine_ls_weighting_scheme calc
_refine_ls_wR_factor_all 0.1371
_refine_ls_wR_factor_gt 0.1249
_refine_ls_wR_factor_ref 0.1249
_reflns_limit_h_max 7
_reflns_limit_h_min -7
_reflns_limit_k_max 8
_reflns_limit_k_min -8
_reflns_limit_l_max 16
_reflns_limit_l_min -16
_reflns_number_gt 3094
_reflns_number_total 1903
_reflns_threshold_expression I>2.0\s(I)
_oxford_diffrn_Wilson_B_factor 0.00
_oxford_diffrn_Wilson_scale 0.00
_oxford_refine_ls_r_factor_ref 0.0645
_oxford_refine_ls_scale 17.8(12)
_oxford_reflns_number_all 6772
_oxford_reflns_threshold_expression_ref I>2.0\s(I)
_cod_data_source_file cm9b01135_si_004.cif
_cod_data_source_block 1
_cod_original_cell_volume 292.42(2)
_cod_original_sg_symbol_H-M 'P -1 '
_cod_database_code 4003063

loop_
_symmetry_equiv_pos_as_xyz
x,y,z
-x,-y,-z

loop_
_atom_site_label
_atom_site_type_symbol
_atom_site_fract_x
_atom_site_fract_y
_atom_site_fract_z
_atom_site_U_iso_or_equiv
_atom_site_occupancy
_atom_site_adp_type
Cl1 Cl 0.7951(2) 0.77659(18) 1.65576(8) 0.0369 1.0000 Uani
C2 C 0.6364(7) 0.6303(6) 1.5679(3) 0.0270 1.0000 Uani
C3 C 0.4748(7) 0.4561(6) 1.6344(3) 0.0308 1.0000 Uani
C4 C 0.3338(7) 0.3272(6) 1.5585(3) 0.0267 1.0000 Uani
O5 O 0.1804(6) 0.1756(5) 1.6204(2) 0.0376 1.0000 Uani
O6 O 0.4460(5) 0.4094(5) 1.74853(19) 0.0400 1.0000 Uani
N7 N 0.9212(7) 0.9406(6) 1.1281(3) 0.0456 1.0000 Uani
C8 C 1.0885(10) 0.7911(9) 1.0576(4) 0.0579 1.0000 Uani
C9 C 1.1655(10) 0.8511(9) 0.9303(4) 0.0579 1.0000 Uani
H81 H 1.186(7) 0.656(6) 1.093(3) 0.026(9) 1.0000 Uiso
H91 H 1.300(6) 0.741(5) 0.892(3) 0.020(8) 1.0000 Uiso
H51 H 0.189(8) 0.160(7) 1.691(4) 0.053(13) 1.0000 Uiso

loop_
_atom_site_aniso_label
_atom_site_aniso_U_11
_atom_site_aniso_U_22
_atom_site_aniso_U_33
_atom_site_aniso_U_23
_atom_site_aniso_U_13
_atom_site_aniso_U_12
Cl1 0.0408(5) 0.0423(5) 0.0337(4) -0.0125(4) -0.0067(4) -0.0152(4)
C2 0.0284(18) 0.0293(19) 0.0254(13) -0.0054(13) -0.0022(13) -0.0098(14)
C3 0.0331(19) 0.039(2) 0.0217(13) -0.0020(13) -0.0022(12) -0.0127(15)
C4 0.0262(17) 0.0264(17) 0.0271(14) -0.0035(13) 0.0008(12) -0.0070(13)
O5 0.0502(16) 0.0435(16) 0.0241(11) 0.0004(11) -0.0007(11) -0.0254(12)
O6 0.0501(16) 0.0519(16) 0.0219(11) -0.0043(10) 0.0005(10) -0.0223(12)
N7 0.061(2) 0.055(2) 0.0224(13) 0.0019(15) 0.0035(14) -0.0262(18)
C8 0.077(4) 0.054(3) 0.036(2) 0.011(2) -0.009(2) -0.007(3)
C9 0.067(3) 0.067(3) 0.0327(19) -0.011(2) 0.0116(19) -0.006(3)

loop_
_atom_type_symbol
_atom_type_scat_dispersion_real
_atom_type_scat_dispersion_imag
_atom_type_scat_Cromer_Mann_a1
_atom_type_scat_Cromer_Mann_b1
_atom_type_scat_Cromer_Mann_a2
_atom_type_scat_Cromer_Mann_b2
_atom_type_scat_Cromer_Mann_a3
_atom_type_scat_Cromer_Mann_b3
_atom_type_scat_Cromer_Mann_a4
_atom_type_scat_Cromer_Mann_b4
_atom_type_scat_Cromer_Mann_c
_atom_type_scat_source
C 0.0033 0.0016 2.3100 20.8439 1.0200 10.2075 1.5886 0.5687 0.8650 51.6512 0.2156 'International Tables Vol C 4.2.6.8 and 6.1.1.4'
H 0.0000 0.0000 0.4930 10.5109 0.3229 26.1257 0.1402 3.1424 0.0408 57.7998 0.0030 'International Tables Vol C 4.2.6.8 and 6.1.1.4'
N 0.0061 0.0033 12.2126 0.0057 3.1322 9.8933 2.0125 28.9975 1.1663 0.5826 -11.5290 'International Tables Vol C 4.2.6.8 and 6.1.1.4'
O 0.0106 0.0060 3.0485 13.2771 2.2868 5.7011 1.5463 0.3239 0.8670 32.9089 0.2508 'International Tables Vol C 4.2.6.8 and 6.1.1.4'
Cl 0.1484 0.1585 11.4604 0.0104 7.1964 1.1662 6.2556 18.5194 1.6455 47.7784 -9.5574 'International Tables Vol C 4.2.6.8 and 6.1.1.4'

loop_
_geom_angle_atom_site_label_1
_geom_angle_site_symmetry_1
_geom_angle_atom_site_label_2
_geom_angle_atom_site_label_3
_geom_angle_site_symmetry_3
_geom_angle
_geom_angle_publ_flag
Cl1 . C2 C4 2_668 121.0(2) yes
Cl1 . C2 C3 . 117.7(2) yes
C4 2_668 C2 C3 . 121.3(3) yes
C2 . C3 C4 . 118.2(3) yes
C2 . C3 O6 . 123.5(3) yes
C4 . C3 O6 . 118.3(3) yes
C3 . C4 C2 2_668 120.4(3) yes
C3 . C4 O5 . 117.5(3) yes
C2 2_668 C4 O5 . 122.1(3) yes
C4 . O5 H51 . 112(3) no
C9 2_777 N7 C8 . 114.1(3) yes
N7 . C8 C9 . 122.7(4) yes
N7 . C8 H81 . 119(2) no
C9 . C8 H81 . 117(2) no
C8 . C9 N7 2_777 123.2(4) yes
C8 . C9 H91 . 115.3(20) no
N7 2_777 C9 H91 . 120.9(19) no

loop_
_geom_bond_atom_site_label_1
_geom_bond_atom_site_label_2
_geom_bond_site_symmetry_2
_geom_bond_distance
_geom_bond_publ_flag
Cl1 C2 . 1.721(3) yes
C2 C4 2_668 1.348(4) yes
C2 C3 . 1.453(4) yes
C3 C4 . 1.508(4) yes
C3 O6 . 1.222(4) yes
C4 O5 . 1.317(4) yes
O5 H51 . 0.77(4) no
N7 C9 2_777 1.289(5) yes
N7 C8 . 1.298(5) yes
C8 C9 . 1.389(5) yes
C8 H81 . 0.89(3) no
C9 H91 . 0.90(3) no

loop_
_geom_hbond_atom_site_label_D
_geom_hbond_atom_site_label_H
_geom_hbond_atom_site_label_A
_geom_hbond_site_symmetry_A
_geom_hbond_angle_DHA
_geom_hbond_distance_DH
_geom_hbond_distance_HA
_geom_hbond_distance_DA
_geom_hbond_publ_flag
C9 H91 O6 1_654 150(2) 0.902 2.550 3.363(5) yes
O5 H51 N7 2_668 157(4) 0.769 1.986 2.709(5) yes

loop_
_oxford_twin_element_scale_factors
0.4969(13)
0.5031(13)
